data_7120602
loop_
_publ_author_name
'Jiang, Huanfeng'
'Ouyang, Lu'
'Huang, Jiuzhong'
'Li, Jianxiao'
'Qi, Chaorong'
'Wu, Wanqing'

_publ_section_title
;
 Palladium-Catalyzed Oxidative Amination of Homoallylic Alcohols:
 Sequential Installing Carbonyl and Amino Groups along an Alkyl Chain
;
_journal_name_full 'Chem. Commun.'
_journal_paper_doi 10.1039/C7CC06077G
_journal_year 2017
_chemical_formula_moiety 'C11 H12 N2 O'
_chemical_formula_sum 'C11 H12 N2 O'
_chemical_formula_weight 188.23
_space_group_crystal_system triclinic
_space_group_IT_number 2
_space_group_name_Hall '-P 1'
_space_group_name_H-M_alt 'P -1'
_symmetry_space_group_name_Hall '-P 1'
_symmetry_space_group_name_H-M 'P -1'
_atom_sites_solution_hydrogens geom
_atom_sites_solution_primary direct
_audit_creation_date 2017-05-19
_audit_creation_method
;
Olex2 1.2
(compiled 2017.03.28 svn.r3405 for OlexSys, GUI svn.r5337)
;
_audit_update_record
;
2017-07-03 deposited with the CCDC.
2017-08-29 downloaded from the CCDC.
;
_cell_angle_alpha 85.248(6)
_cell_angle_beta 82.608(6)
_cell_angle_gamma 72.427(6)
_cell_formula_units_Z 2
_cell_length_a 6.2899(4)
_cell_length_b 7.1826(5)
_cell_length_c 11.4722(8)
_cell_measurement_reflns_used 1569
_cell_measurement_temperature 100.00(10)
_cell_measurement_theta_max 28.5620
_cell_measurement_theta_min 4.5780
_cell_volume 489.46(6)
_computing_cell_refinement 'CrysAlisPro 1.171.38.43f (Rigaku OD, 2015)'
_computing_data_collection 'CrysAlisPro 1.171.38.43f (Rigaku OD, 2015)'
_computing_data_reduction 'CrysAlisPro 1.171.38.43f (Rigaku OD, 2015)'
_computing_molecular_graphics 'Olex2 (Dolomanov et al., 2009)'
_computing_publication_material 'Olex2 (Dolomanov et al., 2009)'
_computing_structure_refinement 'ShelXL (Sheldrick, 2015)'
_computing_structure_solution 'ShelXT (Sheldrick, 2015)'
_diffrn_ambient_environment N~2~
_diffrn_ambient_temperature 100.00(10)
_diffrn_detector 'CCD plate'
_diffrn_detector_area_resol_mean 5.2684
_diffrn_detector_type AtlasS2
_diffrn_measured_fraction_theta_full 0.999
_diffrn_measured_fraction_theta_max 0.827
_diffrn_measurement_details
;
List of Runs (angles in degrees, time in seconds):

  # Type    Start    End  Width  t~exp~   \w     \q     \k     \f   Frames
#--------------------------------------------------------------------------
  1  \w     40.00  67.00   1.00    2.80    --   11.74  37.00 -30.00   27
  2  \w     -1.00  81.00   1.00    2.80    --   11.74  57.00 -90.00   82
  3  \w    -43.00 -16.00   1.00    2.80    --   11.74 -57.00  60.00   27
  4  \w    -57.00  34.00   1.00    2.80    --   11.74 -57.00   0.00   91
  5  \w    -14.00  82.00   1.00    2.80    --   11.74  57.00 150.00   96
;
_diffrn_measurement_device 'four-circle diffractometer'
_diffrn_measurement_device_type 'SuperNova, Dual, Cu at zero, AtlasS2'
_diffrn_measurement_method '\w scans'
_diffrn_orient_matrix_type 'CrysAlisPro convention (1999,Acta A55,543-557)'
_diffrn_orient_matrix_UB_11 -0.0872307000
_diffrn_orient_matrix_UB_12 0.0584908000
_diffrn_orient_matrix_UB_13 -0.0323992000
_diffrn_orient_matrix_UB_21 -0.0768272000
_diffrn_orient_matrix_UB_22 0.0091580000
_diffrn_orient_matrix_UB_23 0.0516970000
_diffrn_orient_matrix_UB_31 0.0254761000
_diffrn_orient_matrix_UB_32 0.0851381000
_diffrn_orient_matrix_UB_33 0.0131596000
_diffrn_radiation_monochromator mirror
_diffrn_radiation_probe x-ray
_diffrn_radiation_type MoK\a
_diffrn_radiation_wavelength 0.71073
_diffrn_reflns_av_R_equivalents 0.0202
_diffrn_reflns_av_unetI/netI 0.0439
_diffrn_reflns_Laue_measured_fraction_full 0.999
_diffrn_reflns_Laue_measured_fraction_max 0.827
_diffrn_reflns_limit_h_max 6
_diffrn_reflns_limit_h_min -8
_diffrn_reflns_limit_k_max 9
_diffrn_reflns_limit_k_min -9
_diffrn_reflns_limit_l_max 14
_diffrn_reflns_limit_l_min -14
_diffrn_reflns_number 4215
_diffrn_reflns_point_group_measured_fraction_full 0.999
_diffrn_reflns_point_group_measured_fraction_max 0.827
_diffrn_reflns_theta_full 25.242
_diffrn_reflns_theta_max 29.539
_diffrn_reflns_theta_min 3.404
_diffrn_source 'micro-focus sealed X-ray tube'
_diffrn_source_type 'SuperNova (Mo) X-ray Source'
_exptl_absorpt_coefficient_mu 0.084
_exptl_absorpt_correction_T_max 1.00000
_exptl_absorpt_correction_T_min 0.95262
_exptl_absorpt_correction_type multi-scan
_exptl_absorpt_process_details
;
CrysAlisPro 1.171.38.43f (Rigaku Oxford Diffraction, 2015)
Empirical absorption correction using spherical harmonics,
 implemented in SCALE3 ABSPACK scaling algorithm.
;
_exptl_crystal_colour orange
_exptl_crystal_density_diffrn 1.277
_exptl_crystal_description block
_exptl_crystal_F_000 200
_exptl_crystal_size_max 0.18
_exptl_crystal_size_mid 0.14
_exptl_crystal_size_min 0.11
_refine_diff_density_max 0.309
_refine_diff_density_min -0.236
_refine_diff_density_rms 0.050
_refine_ls_extinction_method none
_refine_ls_goodness_of_fit_ref 1.036
_refine_ls_hydrogen_treatment constr
_refine_ls_matrix_type full
_refine_ls_number_parameters 128
_refine_ls_number_reflns 2259
_refine_ls_number_restraints 0
_refine_ls_restrained_S_all 1.036
_refine_ls_R_factor_all 0.0674
_refine_ls_R_factor_gt 0.0502
_refine_ls_shift/su_max 0.000
_refine_ls_shift/su_mean 0.000
_refine_ls_structure_factor_coef Fsqd
_refine_ls_weighting_details 'w=1/[\s^2^(Fo^2^)+(0.0524P)^2^+0.1460P] where P=(Fo^2^+2Fc^2^)/3'
_refine_ls_weighting_scheme calc
_refine_ls_wR_factor_gt 0.1164
_refine_ls_wR_factor_ref 0.1294
_reflns_Friedel_coverage 0.000
_reflns_number_gt 1736
_reflns_number_total 2259
_reflns_threshold_expression 'I > 2\s(I)'
_cod_data_source_file c7cc06077g2.cif
_cod_data_source_block exp_559
_cod_database_code 7120602
_shelx_shelxl_version_number 2016/6
_shelx_space_group_comment
;
The symmetry employed for this shelxl refinement is uniquely defined
by the following loop, which should always be used as a source of
symmetry information in preference to the above space-group names.
They are only intended as comments.
;
_shelx_estimated_absorpt_t_max 0.991
_shelx_estimated_absorpt_t_min 0.985
_reflns_odcompleteness_completeness 99.85
_reflns_odcompleteness_iscentric 1
_reflns_odcompleteness_theta 26.32
_olex2_refinement_description
;
1. Fixed Uiso
 At 1.2 times of:
  All C(H) groups, All C(H,H) groups, All N(H) groups
 At 1.5 times of:
  All C(H,H,H) groups
2.a Secondary CH2 refined with riding coordinates:
 C7(H7A,H7B), C8(H8A,H8B)
2.b Aromatic/amide H refined with riding coordinates:
 N2(H2), C2(H2A), C6(H6), C3(H3), C5(H5)
2.c Idealised Me refined as rotating group:
 C10(H10A,H10B,H10C)
;
_olex2_date_sample_data_collection 2017-05-19
_olex2_submission_special_instructions 'No special instructions were received'
_oxdiff_exptl_absorpt_empirical_details
;
Empirical correction (ABSPACK) includes:
- Absorption correction using spherical harmonics
- Frame scaling
;
_oxdiff_exptl_absorpt_empirical_full_max 1.221
_oxdiff_exptl_absorpt_empirical_full_min 0.658

loop_
_space_group_symop_operation_xyz
'x, y, z'
'-x, -y, -z'

loop_
_atom_site_label
_atom_site_type_symbol
_atom_site_fract_x
_atom_site_fract_y
_atom_site_fract_z
_atom_site_U_iso_or_equiv
_atom_site_adp_type
_atom_site_occupancy
_atom_site_site_symmetry_order
_atom_site_calc_flag
_atom_site_refinement_flags_posn
O1 O 1.01498(18) 0.16383(16) 0.66596(10) 0.0245(3) Uani 1 1 d .
N2 N 0.4127(2) 0.25306(18) 0.52481(11) 0.0178(3) Uani 1 1 d .
H2 H 0.298370 0.263132 0.576495 0.021 Uiso 1 1 calc R
N1 N 0.2638(2) 0.3768(2) -0.05255(12) 0.0265(3) Uani 1 1 d .
C7 C 0.6333(2) 0.2114(2) 0.56326(13) 0.0162(3) Uani 1 1 d .
H7A H 0.697373 0.315545 0.533816 0.019 Uiso 1 1 calc R
H7B H 0.729879 0.090734 0.530265 0.019 Uiso 1 1 calc R
C9 C 0.8527(3) 0.1626(2) 0.73570(13) 0.0174(3) Uani 1 1 d .
C4 C 0.3157(3) 0.3320(2) 0.16904(13) 0.0166(3) Uani 1 1 d .
C1 C 0.3823(2) 0.2766(2) 0.40850(13) 0.0152(3) Uani 1 1 d .
C2 C 0.5650(3) 0.2559(2) 0.32060(13) 0.0170(3) Uani 1 1 d .
H2A H 0.709895 0.224061 0.341880 0.020 Uiso 1 1 calc R
C6 C 0.1649(2) 0.3253(2) 0.37282(13) 0.0180(3) Uani 1 1 d .
H6 H 0.042068 0.337954 0.429407 0.022 Uiso 1 1 calc R
C3 C 0.5311(3) 0.2822(2) 0.20347(13) 0.0183(3) Uani 1 1 d .
H3 H 0.653679 0.266578 0.146493 0.022 Uiso 1 1 calc R
C8 C 0.6260(2) 0.1924(2) 0.69591(12) 0.0167(3) Uani 1 1 d .
H8A H 0.521685 0.309680 0.729227 0.020 Uiso 1 1 calc R
H8B H 0.571483 0.082632 0.724969 0.020 Uiso 1 1 calc R
C5 C 0.1317(3) 0.3544(2) 0.25573(13) 0.0183(3) Uani 1 1 d .
H5 H -0.012984 0.389083 0.233890 0.022 Uiso 1 1 calc R
C11 C 0.2841(3) 0.3579(2) 0.04633(14) 0.0197(3) Uani 1 1 d .
C10 C 0.8716(3) 0.1287(2) 0.86559(14) 0.0236(4) Uani 1 1 d .
H10A H 0.878658 -0.004508 0.888476 0.035 Uiso 1 1 calc GR
H10B H 0.742975 0.214775 0.908142 0.035 Uiso 1 1 calc GR
H10C H 1.005193 0.154071 0.883065 0.035 Uiso 1 1 calc GR

loop_
_atom_site_aniso_label
_atom_site_aniso_U_11
_atom_site_aniso_U_22
_atom_site_aniso_U_33
_atom_site_aniso_U_23
_atom_site_aniso_U_13
_atom_site_aniso_U_12
O1 0.0197(6) 0.0305(6) 0.0229(6) -0.0004(5) 0.0010(5) -0.0086(5)
N2 0.0159(6) 0.0248(7) 0.0125(6) 0.0001(5) 0.0015(5) -0.0071(5)
N1 0.0245(7) 0.0363(8) 0.0191(8) -0.0007(6) -0.0014(6) -0.0100(6)
C7 0.0177(7) 0.0154(7) 0.0152(7) -0.0002(6) -0.0007(6) -0.0050(6)
C9 0.0213(8) 0.0123(7) 0.0179(8) -0.0015(6) -0.0014(6) -0.0043(6)
C4 0.0212(8) 0.0158(7) 0.0136(7) 0.0007(6) -0.0020(6) -0.0069(6)
C1 0.0188(7) 0.0118(7) 0.0155(7) -0.0009(5) -0.0009(6) -0.0055(6)
C2 0.0158(7) 0.0179(7) 0.0174(8) -0.0005(6) -0.0013(6) -0.0055(6)
C6 0.0168(7) 0.0190(8) 0.0170(8) -0.0011(6) 0.0020(6) -0.0050(6)
C3 0.0194(7) 0.0189(7) 0.0163(8) 0.0000(6) 0.0025(6) -0.0071(6)
C8 0.0186(7) 0.0167(7) 0.0144(8) -0.0005(6) 0.0001(6) -0.0055(6)
C5 0.0175(7) 0.0184(8) 0.0192(8) 0.0000(6) -0.0031(6) -0.0053(6)
C11 0.0179(7) 0.0203(8) 0.0210(9) -0.0008(6) -0.0005(6) -0.0067(6)
C10 0.0251(8) 0.0265(9) 0.0202(8) -0.0002(7) -0.0054(7) -0.0081(7)

loop_
_atom_type_symbol
_atom_type_description
_atom_type_scat_dispersion_real
_atom_type_scat_dispersion_imag
_atom_type_scat_source
C C 0.0033 0.0016 'International Tables Vol C Tables 4.2.6.8 and 6.1.1.4'
H H 0.0000 0.0000 'International Tables Vol C Tables 4.2.6.8 and 6.1.1.4'
N N 0.0061 0.0033 'International Tables Vol C Tables 4.2.6.8 and 6.1.1.4'
O O 0.0106 0.0060 'International Tables Vol C Tables 4.2.6.8 and 6.1.1.4'

loop_
_geom_angle_atom_site_label_1
_geom_angle_atom_site_label_2
_geom_angle_atom_site_label_3
_geom_angle
C7 N2 H2 119.3
C1 N2 H2 119.3
C1 N2 C7 121.36(12)
N2 C7 H7A 109.2
N2 C7 H7B 109.2
N2 C7 C8 112.04(12)
H7A C7 H7B 107.9
C8 C7 H7A 109.2
C8 C7 H7B 109.2
O1 C9 C8 121.52(14)
O1 C9 C10 121.24(14)
C8 C9 C10 117.24(12)
C3 C4 C5 119.08(14)
C3 C4 C11 120.06(13)
C5 C4 C11 120.86(14)
N2 C1 C2 121.38(13)
N2 C1 C6 120.55(12)
C2 C1 C6 118.07(14)
C1 C2 H2A 119.7
C3 C2 C1 120.61(14)
C3 C2 H2A 119.7
C1 C6 H6 119.5
C5 C6 C1 121.06(13)
C5 C6 H6 119.5
C4 C3 H3 119.5
C2 C3 C4 120.96(13)
C2 C3 H3 119.5
C7 C8 H8A 109.2
C7 C8 H8B 109.2
C9 C8 C7 111.89(12)
C9 C8 H8A 109.2
C9 C8 H8B 109.2
H8A C8 H8B 107.9
C4 C5 H5 119.9
C6 C5 C4 120.21(14)
C6 C5 H5 119.9
N1 C11 C4 178.49(16)
C9 C10 H10A 109.5
C9 C10 H10B 109.5
C9 C10 H10C 109.5
H10A C10 H10B 109.5
H10A C10 H10C 109.5
H10B C10 H10C 109.5

loop_
_geom_bond_atom_site_label_1
_geom_bond_atom_site_label_2
_geom_bond_distance
O1 C9 1.2148(17)
N2 H2 0.8600
N2 C7 1.447(2)
N2 C1 1.3617(19)
N1 C11 1.150(2)
C7 H7A 0.9700
C7 H7B 0.9700
C7 C8 1.513(2)
C9 C8 1.502(2)
C9 C10 1.504(2)
C4 C3 1.393(2)
C4 C5 1.404(2)
C4 C11 1.436(2)
C1 C2 1.4080(19)
C1 C6 1.411(2)
C2 H2A 0.9300
C2 C3 1.376(2)
C6 H6 0.9300
C6 C5 1.375(2)
C3 H3 0.9300
C8 H8A 0.9700
C8 H8B 0.9700
C5 H5 0.9300
C10 H10A 0.9600
C10 H10B 0.9600
C10 H10C 0.9600

loop_
_geom_torsion_atom_site_label_1
_geom_torsion_atom_site_label_2
_geom_torsion_atom_site_label_3
_geom_torsion_atom_site_label_4
_geom_torsion
O1 C9 C8 C7 3.10(19)
N2 C7 C8 C9 -176.19(11)
N2 C1 C2 C3 -179.31(13)
N2 C1 C6 C5 178.30(13)
C7 N2 C1 C2 1.9(2)
C7 N2 C1 C6 -177.30(13)
C1 N2 C7 C8 179.67(12)
C1 C2 C3 C4 0.7(2)
C1 C6 C5 C4 1.3(2)
C2 C1 C6 C5 -0.9(2)
C6 C1 C2 C3 -0.1(2)
C3 C4 C5 C6 -0.7(2)
C5 C4 C3 C2 -0.3(2)
C11 C4 C3 C2 -179.68(13)
C11 C4 C5 C6 178.67(13)
C10 C9 C8 C7 -176.19(12)
